data_2103027
loop_
_publ_author_name
'Siegler, Maxime A.'
'Fu, Yigang'
'Simpson, Greg H.'
'King, Daniel P.'
'Parkin, Sean'
'Brock, Carolyn Pratt'

_publ_section_title
;
 An unexpected co-crystal with a variable degree of order: 1:1
 <i>rac</i>-1,2-cyclohexanediol/triphenylphosphine oxide
;
_journal_issue 6
_journal_name_full 'Acta Crystallographica Section B'
_journal_page_first 912
_journal_page_last 925
_journal_paper_doi 10.1107/S0108768107054699
_journal_volume 63
_journal_year 2007
_chemical_formula_moiety 'C6 H12 O2, C18 H15 O P'
_chemical_formula_sum 'C24 H27 O3 P'
_chemical_formula_weight 394.43
_chemical_name_systematic
;
1:1 rac-1,2-cyclohexanediol triphenylphosphine oxide
;
_space_group_IT_number 15
_symmetry_cell_setting monoclinic
_symmetry_space_group_name_Hall '-C 2yc'
_symmetry_space_group_name_H-M 'C 1 2/c 1'
_atom_sites_solution_hydrogens geom
_atom_sites_solution_primary direct
_atom_sites_solution_secondary difmap
_audit_creation_method 'SHELXL-97 and CPBrock'
_cell_angle_alpha 90.00
_cell_angle_beta 100.980(10)
_cell_angle_gamma 90.00
_cell_formula_units_Z 8
_cell_length_a 41.506(4)
_cell_length_b 9.2730(10)
_cell_length_c 10.9190(10)
_cell_measurement_reflns_used 9409
_cell_measurement_temperature 90.0(2)
_cell_measurement_theta_max 27.48
_cell_measurement_theta_min 1.00
_cell_volume 4125.6(7)
_computing_cell_refinement 'SCALEPACK (Otwinowski & Minor, 1997)'
_computing_data_collection 'COLLECT (Nonius, 1999)'
_computing_data_reduction 'DENZO-SMN (Otwinowski & Minor, 1997)'
_computing_molecular_graphics 'Mercury (Macrae et al., 2006)'
_computing_publication_material
;
SHELXL-97 (Sheldrick, 1997) and local procedures
;
_computing_structure_refinement 'SHELXL-97 (Sheldrick, 1997)'
_computing_structure_solution
;
MULTAN (Main et al., 1977) and DIRDIF (Beurskens, et al., 1983)
;
_diffrn_ambient_temperature 90.0(2)
_diffrn_detector_area_resol_mean 10
_diffrn_measured_fraction_theta_full 1.000
_diffrn_measured_fraction_theta_max 1.000
_diffrn_measurement_device_type 'Nonius KappaCCD diffractometer'
_diffrn_measurement_method '1.0\% \w scans at fixed \c = 55\%'
_diffrn_radiation_monochromator graphite
_diffrn_radiation_source 'fine-focus sealed tube'
_diffrn_radiation_type MoK\a
_diffrn_radiation_wavelength 0.71073
_diffrn_reflns_av_R_equivalents 0.1189
_diffrn_reflns_av_sigmaI/netI 0.0767
_diffrn_reflns_limit_h_max 49
_diffrn_reflns_limit_h_min -49
_diffrn_reflns_limit_k_max 11
_diffrn_reflns_limit_k_min -11
_diffrn_reflns_limit_l_max 12
_diffrn_reflns_limit_l_min -12
_diffrn_reflns_number 14015
_diffrn_reflns_theta_full 25.00
_diffrn_reflns_theta_max 25.00
_diffrn_reflns_theta_min 1.00
_diffrn_standards_interval_count <1.
_diffrn_standards_number 0
_exptl_absorpt_coefficient_mu 0.155
_exptl_absorpt_correction_T_max 0.98
_exptl_absorpt_correction_T_min 0.96
_exptl_absorpt_correction_type multi-scan
_exptl_absorpt_process_details 'DENZO-SMN (Otwinowski & Minor, 1997)'
_exptl_crystal_colour colorless
_exptl_crystal_density_diffrn 1.270
_exptl_crystal_density_method 'not measured'
_exptl_crystal_description lath
_exptl_crystal_F_000 1680
_exptl_crystal_size_max 0.25
_exptl_crystal_size_mid 0.20
_exptl_crystal_size_min 0.12
_refine_diff_density_max 0.254
_refine_diff_density_min -0.278
_refine_ls_extinction_method none
_refine_ls_goodness_of_fit_ref 1.111
_refine_ls_hydrogen_treatment constr
_refine_ls_matrix_type full
_refine_ls_number_parameters 282
_refine_ls_number_reflns 3631
_refine_ls_number_restraints 68
_refine_ls_restrained_S_all 1.103
_refine_ls_R_factor_all 0.0891
_refine_ls_R_factor_gt 0.0527
_refine_ls_shift/su_max 0.000
_refine_ls_shift/su_mean 0.000
_refine_ls_structure_factor_coef Fsqd
_refine_ls_weighting_details 'calc w=1/[\s^2^(Fo^2^)+(0.0231P)^2^+3.4183P] where P=(Fo^2^+2Fc^2^)/3'
_refine_ls_weighting_scheme calc
_refine_ls_wR_factor_gt 0.0951
_refine_ls_wR_factor_ref 0.1066
_reflns_number_gt 2527
_reflns_number_total 3631
_reflns_threshold_expression >2sigma(I)
_cod_data_source_file de5032.cif
_cod_data_source_block ethanol90Kmono
_cod_original_sg_symbol_H-M 'C1 2/c 1'
_cod_database_code 2103027
_cod_database_fobs_code 2103027

loop_
_symmetry_equiv_pos_as_xyz
'x, y, z'
'-x, y, -z+1/2'
'x+1/2, y+1/2, z'
'-x+1/2, y+1/2, -z+1/2'
'-x, -y, -z'
'x, -y, z-1/2'
'-x+1/2, -y+1/2, -z'
'x+1/2, -y+1/2, z-1/2'

loop_
_atom_site_type_symbol
_atom_site_label
_atom_site_fract_x
_atom_site_fract_y
_atom_site_fract_z
_atom_site_U_iso_or_equiv
_atom_site_adp_type
_atom_site_calc_flag
_atom_site_refinement_flags
_atom_site_occupancy
_atom_site_disorder_assembly
_atom_site_disorder_group
C C1 0.0187(2) 0.7582(9) 0.0763(8) 0.0208(15) Uani d PDU 0.492(5) A 1
H H1 0.0003 0.8292 0.0576 0.025 Uiso calc PR 0.492(5) A 1
C C2 0.0288(3) 0.7186(11) -0.0449(10) 0.025(2) Uani d PDU 0.492(5) A 1
H H2 0.0489 0.6589 -0.0168 0.030 Uiso calc PR 0.492(5) A 1
C C3 0.0421(2) 0.8486(8) -0.1041(9) 0.0293(17) Uani d PDU 0.492(5) A 1
H H3A 0.0242 0.9191 -0.1304 0.035 Uiso calc PR 0.492(5) A 1
H H3B 0.0504 0.8178 -0.1792 0.035 Uiso calc PR 0.492(5) A 1
C C4 0.0698(5) 0.920(2) -0.0123(11) 0.034(2) Uani d PDU 0.492(5) A 1
H H4A 0.0888 0.8535 0.0046 0.041 Uiso calc PR 0.492(5) A 1
H H4B 0.0768 1.0083 -0.0507 0.041 Uiso calc PR 0.492(5) A 1
C C5 0.05988(19) 0.9593(8) 0.1100(7) 0.0310(13) Uani d PDU 0.492(5) A 1
H H5A 0.0429 1.0356 0.0955 0.037 Uiso calc PR 0.492(5) A 1
H H5B 0.0792 0.9975 0.1687 0.037 Uiso calc PR 0.492(5) A 1
C C6 0.0465(4) 0.8275(17) 0.1669(12) 0.027(2) Uani d PDU 0.492(5) A 1
H H6A 0.0644 0.7564 0.1912 0.033 Uiso calc PR 0.492(5) A 1
H H6B 0.0386 0.8565 0.2432 0.033 Uiso calc PR 0.492(5) A 1
O O1 0.0065(2) 0.6302(9) 0.1262(10) 0.0288(13) Uani d PU 0.492(5) A 1
H H01 -0.0102 0.6004 0.0766 0.043 Uiso calc PR 0.492(5) A 1
O O2 0.0074(5) 0.6218(13) -0.1139(16) 0.0295(19) Uani d PU 0.492(5) A 1
H H02 0.0057 0.6400 -0.1902 0.044 Uiso calc PR 0.492(5) A 1
C C1' 0.0266(2) 0.7169(8) 0.0887(7) 0.0208(15) Uani d PDU 0.508(5) A 2
H H1' 0.0430 0.6368 0.1057 0.025 Uiso calc PR 0.508(5) A 2
C C2' 0.0203(2) 0.7521(12) -0.0488(9) 0.025(2) Uani d PDU 0.508(5) A 2
H H2' 0.0064 0.8407 -0.0555 0.030 Uiso calc PR 0.508(5) A 2
C C3' 0.05160(19) 0.8033(8) -0.0871(9) 0.0293(17) Uani d PDU 0.508(5) A 2
H H3'A 0.0472 0.8260 -0.1774 0.035 Uiso calc PR 0.508(5) A 2
H H3'B 0.0683 0.7256 -0.0721 0.035 Uiso calc PR 0.508(5) A 2
C C4' 0.0649(5) 0.9376(19) -0.0128(10) 0.034(2) Uani d PDU 0.508(5) A 2
H H4'A 0.0856 0.9685 -0.0371 0.041 Uiso calc PR 0.508(5) A 2
H H4'B 0.0489 1.0174 -0.0317 0.041 Uiso calc PR 0.508(5) A 2
C C5' 0.07103(17) 0.9043(8) 0.1266(7) 0.0310(13) Uani d PDU 0.508(5) A 2
H H5'A 0.0886 0.8312 0.1465 0.037 Uiso calc PR 0.508(5) A 2
H H5'B 0.0784 0.9928 0.1744 0.037 Uiso calc PR 0.508(5) A 2
C C6' 0.0400(4) 0.8479(16) 0.1648(12) 0.027(2) Uani d PDU 0.508(5) A 2
H H6'A 0.0448 0.8219 0.2543 0.033 Uiso calc PR 0.508(5) A 2
H H6'B 0.0231 0.9248 0.1530 0.033 Uiso calc PR 0.508(5) A 2
O O1' -0.0032(2) 0.6733(8) 0.1277(9) 0.0288(13) Uani d PU 0.508(5) A 2
H H01' 0.0010 0.6492 0.2032 0.043 Uiso calc PR 0.508(5) A 2
O O2' 0.0025(4) 0.6590(13) -0.1327(15) 0.0295(19) Uani d PU 0.508(5) A 2
H H02' 0.0039 0.5752 -0.1028 0.044 Uiso calc PR 0.508(5) A 2
P P1 0.167809(16) 0.61877(7) 0.16215(6) 0.02045(18) Uani d . 1 . .
O O11 0.17067(4) 0.67236(18) 0.29200(14) 0.0237(4) Uani d . 1 . .
C C11 0.13362(6) 0.4964(3) 0.1190(2) 0.0195(6) Uani d . 1 . .
C C12 0.10835(6) 0.5064(3) 0.1870(2) 0.0228(6) Uani d . 1 . .
H H12 0.1100 0.5730 0.2540 0.027 Uiso calc R 1 . .
C C13 0.08093(6) 0.4187(3) 0.1564(3) 0.0317(7) Uani d . 1 . .
H H13 0.0638 0.4255 0.2026 0.038 Uiso calc R 1 . .
C C14 0.07840(7) 0.3221(3) 0.0598(3) 0.0338(7) Uani d . 1 . .
H H14 0.0594 0.2631 0.0388 0.041 Uiso calc R 1 . .
C C15 0.10360(6) 0.3108(3) -0.0073(2) 0.0276(6) Uani d . 1 . .
H H15 0.1018 0.2442 -0.0743 0.033 Uiso calc R 1 . .
C C16 0.13144(6) 0.3964(3) 0.0232(2) 0.0231(6) Uani d . 1 . .
H H16 0.1489 0.3865 -0.0212 0.028 Uiso calc R 1 . .
C C21 0.20342(6) 0.5224(3) 0.1350(2) 0.0207(6) Uani d . 1 . .
C C22 0.21188(6) 0.3949(3) 0.2014(2) 0.0300(7) Uani d . 1 . .
H H22 0.1982 0.3584 0.2548 0.036 Uiso calc R 1 . .
C C23 0.24020(7) 0.3215(3) 0.1892(3) 0.0360(7) Uani d . 1 . .
H H23 0.2459 0.2349 0.2346 0.043 Uiso calc R 1 . .
C C24 0.26019(6) 0.3736(3) 0.1114(2) 0.0323(7) Uani d . 1 . .
H H24 0.2797 0.3235 0.1043 0.039 Uiso calc R 1 . .
C C25 0.25177(7) 0.4976(3) 0.0446(3) 0.0329(7) Uani d . 1 . .
H H25 0.2654 0.5327 -0.0097 0.040 Uiso calc R 1 . .
C C26 0.22339(6) 0.5722(3) 0.0560(2) 0.0282(7) Uani d . 1 . .
H H26 0.2177 0.6579 0.0092 0.034 Uiso calc R 1 . .
C C31 0.16123(6) 0.7647(3) 0.0503(2) 0.0224(6) Uani d . 1 . .
C C32 0.17019(6) 0.9026(3) 0.0925(2) 0.0221(6) Uani d . 1 . .
H H32 0.1800 0.9173 0.1775 0.026 Uiso calc R 1 . .
C C33 0.16495(6) 1.0195(3) 0.0118(3) 0.0284(7) Uani d . 1 . .
H H33 0.1709 1.1138 0.0419 0.034 Uiso calc R 1 . .
C C34 0.15104(6) 0.9985(3) -0.1122(3) 0.0284(7) Uani d . 1 . .
H H34 0.1472 1.0784 -0.1675 0.034 Uiso calc R 1 . .
C C35 0.14260(6) 0.8603(3) -0.1559(3) 0.0301(7) Uani d . 1 . .
H H35 0.1334 0.8454 -0.2416 0.036 Uiso calc R 1 . .
C C36 0.14753(6) 0.7445(3) -0.0749(2) 0.0255(6) Uani d . 1 . .
H H36 0.1415 0.6503 -0.1050 0.031 Uiso calc R 1 . .

loop_
_atom_site_aniso_label
_atom_site_aniso_U_11
_atom_site_aniso_U_22
_atom_site_aniso_U_33
_atom_site_aniso_U_12
_atom_site_aniso_U_13
_atom_site_aniso_U_23
C1 0.016(4) 0.017(4) 0.0288(19) 0.005(3) 0.004(2) 0.005(2)
C2 0.031(5) 0.019(4) 0.0267(16) -0.005(4) 0.006(3) -0.004(2)
C3 0.030(4) 0.026(4) 0.033(3) -0.002(3) 0.011(3) 0.002(3)
C4 0.030(4) 0.028(4) 0.0468(18) -0.009(3) 0.0155(18) -0.0044(17)
C5 0.026(4) 0.024(4) 0.042(2) -0.003(2) 0.005(3) -0.005(3)
C6 0.029(5) 0.024(4) 0.0268(16) 0.001(4) 0.001(2) 0.0002(19)
O1 0.036(4) 0.026(4) 0.0268(12) -0.007(2) 0.010(3) -0.001(3)
O2 0.042(5) 0.021(5) 0.024(4) -0.008(4) 0.002(3) 0.000(3)
C1' 0.016(4) 0.017(4) 0.0288(19) 0.005(3) 0.004(2) 0.005(2)
C2' 0.031(5) 0.019(4) 0.0267(16) -0.005(4) 0.006(3) -0.004(2)
C3' 0.030(4) 0.026(4) 0.033(3) -0.002(3) 0.011(3) 0.002(3)
C4' 0.030(4) 0.028(4) 0.0468(18) -0.009(3) 0.0155(18) -0.0044(17)
C5' 0.026(4) 0.024(4) 0.042(2) -0.003(2) 0.005(3) -0.005(3)
C6' 0.029(5) 0.024(4) 0.0268(16) 0.001(4) 0.001(2) 0.0002(19)
O1' 0.036(4) 0.026(4) 0.0268(12) -0.007(2) 0.010(3) -0.001(3)
O2' 0.042(5) 0.021(5) 0.024(4) -0.008(4) 0.002(3) 0.000(3)
P1 0.0189(4) 0.0184(4) 0.0239(4) -0.0001(3) 0.0037(3) 0.0004(3)
O11 0.0252(10) 0.0242(10) 0.0220(10) -0.0020(8) 0.0051(8) -0.0017(8)
C11 0.0165(13) 0.0176(14) 0.0237(14) 0.0021(11) 0.0016(11) 0.0042(12)
C12 0.0197(14) 0.0215(14) 0.0275(15) 0.0031(12) 0.0051(12) 0.0013(12)
C13 0.0194(15) 0.0336(18) 0.0430(18) 0.0008(12) 0.0079(13) 0.0022(14)
C14 0.0210(16) 0.0257(16) 0.0521(19) -0.0042(12) 0.0005(14) 0.0053(15)
C15 0.0283(16) 0.0190(14) 0.0323(16) -0.0023(12) -0.0024(13) -0.0032(12)
C16 0.0246(15) 0.0206(14) 0.0237(14) 0.0029(12) 0.0038(11) 0.0020(12)
C21 0.0150(13) 0.0227(15) 0.0229(14) -0.0026(11) 0.0001(11) -0.0045(12)
C22 0.0241(15) 0.0340(17) 0.0317(16) 0.0030(13) 0.0052(12) 0.0080(14)
C23 0.0316(17) 0.0361(17) 0.0380(17) 0.0106(14) 0.0013(14) 0.0071(14)
C24 0.0185(14) 0.0382(18) 0.0379(17) 0.0094(13) -0.0005(12) -0.0103(15)
C25 0.0241(16) 0.0362(18) 0.0407(18) 0.0020(14) 0.0118(14) -0.0018(15)
C26 0.0273(16) 0.0222(15) 0.0354(17) -0.0001(12) 0.0062(13) -0.0013(12)
C31 0.0173(14) 0.0210(14) 0.0295(15) 0.0024(11) 0.0061(11) 0.0016(12)
C32 0.0180(14) 0.0206(15) 0.0285(15) 0.0009(11) 0.0068(11) 0.0004(12)
C33 0.0235(15) 0.0211(15) 0.0433(18) -0.0018(12) 0.0133(13) -0.0006(13)
C34 0.0268(16) 0.0219(15) 0.0391(17) 0.0044(12) 0.0129(13) 0.0098(13)
C35 0.0296(16) 0.0309(17) 0.0301(15) 0.0027(13) 0.0067(13) 0.0048(13)
C36 0.0274(16) 0.0190(15) 0.0295(16) -0.0006(12) 0.0045(12) 0.0014(12)

loop_
_atom_type_symbol
_atom_type_description
_atom_type_scat_dispersion_real
_atom_type_scat_dispersion_imag
_atom_type_scat_source
C C 0.0033 0.0016 'International Tables Vol C Tables 4.2.6.8 and 6.1.1.4'
H H 0.0000 0.0000 'International Tables Vol C Tables 4.2.6.8 and 6.1.1.4'
O O 0.0106 0.0060 'International Tables Vol C Tables 4.2.6.8 and 6.1.1.4'
P P 0.1023 0.0942 'International Tables Vol C Tables 4.2.6.8 and 6.1.1.4'

loop_
_geom_angle_atom_site_label_1
_geom_angle_atom_site_label_2
_geom_angle_atom_site_label_3
_geom_angle
O1 C1 C2 108.0(8)
O1 C1 C6 112.5(8)
C2 C1 C6 111.8(9)
O1 C1 H1 108.1
C2 C1 H1 108.1
C6 C1 H1 108.1
O2 C2 C1 112.2(12)
O2 C2 C3 122.1(10)
C1 C2 C3 111.4(8)
O2 C2 H2 102.8
C1 C2 H2 102.8
C3 C2 H2 102.8
C2 C3 C4 110.7(9)
C2 C3 H3A 109.5
C4 C3 H3A 109.5
C2 C3 H3B 109.5
C4 C3 H3B 109.5
H3A C3 H3B 108.1
C5 C4 C3 112.9(11)
C5 C4 H4A 109.0
C3 C4 H4A 109.0
C5 C4 H4B 109.0
C3 C4 H4B 109.0
H4A C4 H4B 107.8
C4 C5 C6 110.3(9)
C4 C5 H5A 109.6
C6 C5 H5A 109.6
C4 C5 H5B 109.6
C6 C5 H5B 109.6
H5A C5 H5B 108.1
C1 C6 C5 111.5(10)
C1 C6 H6A 109.3
C5 C6 H6A 109.3
C1 C6 H6B 109.3
C5 C6 H6B 109.3
H6A C6 H6B 108.0
O1' C1' C2' 111.1(7)
O1' C1' C6' 107.9(8)
C2' C1' C6' 110.3(9)
O1' C1' H1' 109.2
C2' C1' H1' 109.2
C6' C1' H1' 109.2
O2' C2' C1' 119.8(9)
O2' C2' C3' 113.4(11)
C1' C2' C3' 110.4(8)
O2' C2' H2' 103.7
C1' C2' H2' 103.7
C3' C2' H2' 103.7
C2' C3' C4' 110.5(9)
C2' C3' H3'A 109.6
C4' C3' H3'A 109.6
C2' C3' H3'B 109.6
C4' C3' H3'B 109.6
H3'A C3' H3'B 108.1
C5' C4' C3' 109.8(11)
C5' C4' H4'A 109.7
C3' C4' H4'A 109.7
C5' C4' H4'B 109.7
C3' C4' H4'B 109.7
H4'A C4' H4'B 108.2
C6' C5' C4' 110.7(9)
C6' C5' H5'A 109.5
C4' C5' H5'A 109.5
C6' C5' H5'B 109.5
C4' C5' H5'B 109.5
H5'A C5' H5'B 108.1
C1' C6' C5' 111.5(10)
C1' C6' H6'A 109.3
C5' C6' H6'A 109.3
C1' C6' H6'B 109.3
C5' C6' H6'B 109.3
H6'A C6' H6'B 108.0
C1' O1' H01' 109.5
C2' O2' H02' 109.5
O11 P1 C21 113.84(11)
O11 P1 C11 111.99(11)
C21 P1 C11 105.92(11)
O11 P1 C31 111.63(11)
C21 P1 C31 106.49(12)
C11 P1 C31 106.48(11)
C16 C11 C12 119.7(2)
C16 C11 P1 123.44(19)
C12 C11 P1 116.83(19)
C13 C12 C11 119.8(2)
C13 C12 H12 120.1
C11 C12 H12 120.1
C14 C13 C12 120.5(3)
C14 C13 H13 119.8
C12 C13 H13 119.8
C13 C14 C15 119.9(3)
C13 C14 H14 120.0
C15 C14 H14 120.0
C16 C15 C14 120.4(3)
C16 C15 H15 119.8
C14 C15 H15 119.8
C11 C16 C15 119.6(2)
C11 C16 H16 120.2
C15 C16 H16 120.2
C26 C21 C22 119.0(2)
C26 C21 P1 123.0(2)
C22 C21 P1 117.94(19)
C23 C22 C21 120.0(3)
C23 C22 H22 120.0
C21 C22 H22 120.0
C24 C23 C22 120.4(3)
C24 C23 H23 119.8
C22 C23 H23 119.8
C25 C24 C23 119.8(3)
C25 C24 H24 120.1
C23 C24 H24 120.1
C24 C25 C26 120.2(3)
C24 C25 H25 119.9
C26 C25 H25 119.9
C21 C26 C25 120.5(3)
C21 C26 H26 119.8
C25 C26 H26 119.8
C32 C31 C36 119.0(2)
C32 C31 P1 118.04(19)
C36 C31 P1 123.00(19)
C31 C32 C33 120.7(2)
C31 C32 H32 119.6
C33 C32 H32 119.6
C34 C33 C32 119.8(3)
C34 C33 H33 120.1
C32 C33 H33 120.1
C33 C34 C35 119.9(2)
C33 C34 H34 120.0
C35 C34 H34 120.0
C36 C35 C34 120.0(2)
C36 C35 H35 120.0
C34 C35 H35 120.0
C35 C36 C31 120.6(2)
C35 C36 H36 119.7
C31 C36 H36 119.7

loop_
_geom_bond_atom_site_label_1
_geom_bond_atom_site_label_2
_geom_bond_distance
C1 O1 1.437(14)
C1 C2 1.508(10)
C1 C6 1.513(11)
C1 H1 1.0000
C2 O2 1.38(2)
C2 C3 1.520(10)
C2 H2 1.0000
C3 C4 1.523(12)
C3 H3A 0.9900
C3 H3B 0.9900
C4 C5 1.515(12)
C4 H4A 0.9900
C4 H4B 0.9900
C5 C6 1.523(11)
C5 H5A 0.9900
C5 H5B 0.9900
C6 H6A 0.9900
C6 H6B 0.9900
O1 H01 0.8400
O2 H02 0.8400
C1' O1' 1.441(14)
C1' C2' 1.510(10)
C1' C6' 1.516(11)
C1' H1' 1.0000
C2' O2' 1.369(19)
C2' C3' 1.514(10)
C2' H2' 1.0000
C3' C4' 1.531(12)
C3' H3'A 0.9900
C3' H3'B 0.9900
C4' C5' 1.526(12)
C4' H4'A 0.9900
C4' H4'B 0.9900
C5' C6' 1.522(11)
C5' H5'A 0.9900
C5' H5'B 0.9900
C6' H6'A 0.9900
C6' H6'B 0.9900
O1' H01' 0.8400
O2' H02' 0.8400
P1 O11 1.4857(17)
P1 C21 1.799(3)
P1 C11 1.808(2)
P1 C31 1.808(3)
C11 C16 1.388(3)
C11 C12 1.399(3)
C12 C13 1.387(3)
C12 H12 0.9500
C13 C14 1.372(4)
C13 H13 0.9500
C14 C15 1.391(4)
C14 H14 0.9500
C15 C16 1.389(4)
C15 H15 0.9500
C16 H16 0.9500
C21 C26 1.385(4)
C21 C22 1.396(4)
C22 C23 1.386(4)
C22 H22 0.9500
C23 C24 1.383(4)
C23 H23 0.9500
C24 C25 1.371(4)
C24 H24 0.9500
C25 C26 1.392(4)
C25 H25 0.9500
C26 H26 0.9500
C31 C32 1.386(3)
C31 C36 1.390(3)
C32 C33 1.387(4)
C32 H32 0.9500
C33 C34 1.381(4)
C33 H33 0.9500
C34 C35 1.388(4)
C34 H34 0.9500
C35 C36 1.382(3)
C35 H35 0.9500
C36 H36 0.9500

loop_
_geom_hbond_atom_site_label_D
_geom_hbond_atom_site_label_H
_geom_hbond_atom_site_label_A
_geom_hbond_site_symmetry_A
_geom_hbond_distance_DH
_geom_hbond_distance_HA
_geom_hbond_distance_DA
_geom_hbond_angle_DHA
O1' H01' O1' 2 0.84 1.85 2.63(2) 155.7
O2' H02' O1' 5_565 0.84 2.32 3.082(14) 151.0

loop_
_geom_torsion_atom_site_label_1
_geom_torsion_atom_site_label_2
_geom_torsion_atom_site_label_3
_geom_torsion_atom_site_label_4
_geom_torsion
O1 C1 C2 O2 39.2(12)
C6 C1 C2 O2 163.4(10)
O1 C1 C2 C3 -179.9(7)
C6 C1 C2 C3 -55.6(13)
O2 C2 C3 C4 -169.5(14)
C1 C2 C3 C4 54.1(14)
C2 C3 C4 C5 -54.4(18)
C3 C4 C5 C6 54.5(19)
O1 C1 C6 C5 177.7(9)
C2 C1 C6 C5 56.0(15)
C4 C5 C6 C1 -54.6(17)
O1' C1' C2' O2' -47.8(14)
C6' C1' C2' O2' -167.4(13)
O1' C1' C2' C3' 177.8(6)
C6' C1' C2' C3' 58.1(12)
O2' C2' C3' C4' 163.2(11)
C1' C2' C3' C4' -59.2(13)
C2' C3' C4' C5' 57.9(17)
C3' C4' C5' C6' -56.0(17)
O1' C1' C6' C5' -178.2(9)
C2' C1' C6' C5' -56.7(15)
C4' C5' C6' C1' 55.9(16)
O11 P1 C11 C16 -158.2(2)
C21 P1 C11 C16 -33.5(2)
C31 P1 C11 C16 79.6(2)
O11 P1 C11 C12 22.2(2)
C21 P1 C11 C12 146.89(19)
C31 P1 C11 C12 -100.0(2)
C16 C11 C12 C13 -1.5(4)
P1 C11 C12 C13 178.08(19)
C11 C12 C13 C14 0.0(4)
C12 C13 C14 C15 0.6(4)
C13 C14 C15 C16 0.2(4)
C12 C11 C16 C15 2.4(4)
P1 C11 C16 C15 -177.17(19)
C14 C15 C16 C11 -1.8(4)
O11 P1 C21 C26 -114.2(2)
C11 P1 C21 C26 122.3(2)
C31 P1 C21 C26 9.2(2)
O11 P1 C21 C22 63.0(2)
C11 P1 C21 C22 -60.5(2)
C31 P1 C21 C22 -173.6(2)
C26 C21 C22 C23 1.2(4)
P1 C21 C22 C23 -176.1(2)
C21 C22 C23 C24 -0.2(4)
C22 C23 C24 C25 -0.8(4)
C23 C24 C25 C26 0.8(4)
C22 C21 C26 C25 -1.2(4)
P1 C21 C26 C25 176.0(2)
C24 C25 C26 C21 0.2(4)
O11 P1 C31 C32 21.0(2)
C21 P1 C31 C32 -103.8(2)
C11 P1 C31 C32 143.5(2)
O11 P1 C31 C36 -158.72(19)
C21 P1 C31 C36 76.5(2)
C11 P1 C31 C36 -36.2(2)
C36 C31 C32 C33 1.4(4)
P1 C31 C32 C33 -178.28(19)
C31 C32 C33 C34 -0.8(4)
C32 C33 C34 C35 -0.5(4)
C33 C34 C35 C36 1.3(4)
C34 C35 C36 C31 -0.7(4)
C32 C31 C36 C35 -0.6(4)
P1 C31 C36 C35 179.0(2)
